data_1568436
loop_
_publ_author_name
'Liu, Han-Ying'
'Neale, Samuel E.'
'Hill, Michael S.'
'Mahon, Mary F.'
'McMullin, Claire L.'

_publ_section_title
;
 Structural snapshots of an Al-Cu bond-mediated transformation of terminal
 acetylenes.
;
_journal_issue 11
_journal_name_full 'Chemical science'
_journal_page_first 2866
_journal_page_last 2876
_journal_paper_doi 10.1039/d3sc00240c
_journal_volume 14
_journal_year 2023
_chemical_formula_moiety 'C22 H40 Cu N4, C52 H72 Al N2 Si2'
_chemical_formula_sum 'C74 H112 Al Cu N6 Si2'
_chemical_formula_weight 1232.39
_space_group_crystal_system monoclinic
_space_group_IT_number 14
_space_group_name_Hall '-P 2ybc'
_space_group_name_H-M_alt 'P 1 21/c 1'
_atom_sites_solution_hydrogens geom
_atom_sites_solution_primary dual
_audit_creation_date 2022-04-26
_audit_creation_method
;
Olex2 1.5
(compiled 2022.04.07 svn.rca3783a0 for OlexSys, GUI svn.r6498)
;
_audit_update_record
;
2023-01-04 deposited with the CCDC.	2023-02-15 downloaded from the CCDC.
;
_cell_angle_alpha 90
_cell_angle_beta 92.1704(4)
_cell_angle_gamma 90
_cell_formula_units_Z 4
_cell_length_a 12.40965(5)
_cell_length_b 23.21981(10)
_cell_length_c 25.09012(11)
_cell_measurement_reflns_used 47643
_cell_measurement_temperature 150.00(10)
_cell_measurement_theta_max 72.8970
_cell_measurement_theta_min 4.3570
_cell_volume 7224.52(5)
_computing_cell_refinement 'CrysAlisPro 1.171.39.46 (Rigaku OD, 2018)'
_computing_data_collection 'CrysAlisPro 1.171.39.46 (Rigaku OD, 2018)'
_computing_data_reduction 'CrysAlisPro 1.171.39.46 (Rigaku OD, 2018)'
_computing_molecular_graphics 'Olex2 1.5 (Dolomanov et al., 2009)'
_computing_publication_material 'Olex2 1.5 (Dolomanov et al., 2009)'
_computing_structure_refinement 'SHELXL 2014/3 (Sheldrick, 2015)'
_computing_structure_solution 'SHELXT 2018/2 (Sheldrick, 2018)'
_diffrn_ambient_environment N~2~
_diffrn_ambient_temperature 150.00(10)
_diffrn_detector 'CCD plate'
_diffrn_detector_area_resol_mean 8.1150
_diffrn_detector_type EosS2
_diffrn_measured_fraction_theta_full 1.000
_diffrn_measured_fraction_theta_max 0.995
_diffrn_measurement_device 'four-circle diffractometer'
_diffrn_measurement_device_type 'SuperNova, Dual, Cu at home/near, EosS2'
_diffrn_measurement_method '\w scans'
_diffrn_radiation_monochromator mirror
_diffrn_radiation_probe x-ray
_diffrn_radiation_type 'Cu K\a'
_diffrn_radiation_wavelength 1.54184
_diffrn_reflns_av_R_equivalents 0.0309
_diffrn_reflns_av_unetI/netI 0.0196
_diffrn_reflns_Laue_measured_fraction_full 1.000
_diffrn_reflns_Laue_measured_fraction_max 0.995
_diffrn_reflns_limit_h_max 15
_diffrn_reflns_limit_h_min -14
_diffrn_reflns_limit_k_max 28
_diffrn_reflns_limit_k_min -28
_diffrn_reflns_limit_l_max 29
_diffrn_reflns_limit_l_min -30
_diffrn_reflns_number 97505
_diffrn_reflns_point_group_measured_fraction_full 1.000
_diffrn_reflns_point_group_measured_fraction_max 0.995
_diffrn_reflns_theta_full 67.684
_diffrn_reflns_theta_max 73.063
_diffrn_reflns_theta_min 3.526
_diffrn_source 'micro-focus sealed X-ray tube'
_diffrn_source_type 'SuperNova (Cu) X-ray Source'
_exptl_absorpt_coefficient_mu 1.185
_exptl_absorpt_correction_T_max 1.000
_exptl_absorpt_correction_T_min 0.662
_exptl_absorpt_correction_type gaussian
_exptl_absorpt_process_details
;
CrysAlisPro 1.171.39.46 (Rigaku Oxford Diffraction, 2018)
Numerical absorption correction based on gaussian integration over
			a multifaceted crystal model
Empirical absorption correction using spherical harmonics,
 implemented in SCALE3 ABSPACK scaling algorithm.
;
_exptl_crystal_colour colourless
_exptl_crystal_colour_primary colourless
_exptl_crystal_density_diffrn 1.133
_exptl_crystal_description block
_exptl_crystal_F_000 2672
_exptl_crystal_size_max 0.216
_exptl_crystal_size_mid 0.153
_exptl_crystal_size_min 0.055
_refine_diff_density_max 0.358
_refine_diff_density_min -0.395
_refine_diff_density_rms 0.040
_refine_ls_extinction_method none
_refine_ls_goodness_of_fit_ref 1.031
_refine_ls_hydrogen_treatment constr
_refine_ls_matrix_type full
_refine_ls_number_parameters 787
_refine_ls_number_reflns 14393
_refine_ls_number_restraints 0
_refine_ls_restrained_S_all 1.031
_refine_ls_R_factor_all 0.0346
_refine_ls_R_factor_gt 0.0310
_refine_ls_shift/su_max 0.002
_refine_ls_shift/su_mean 0.000
_refine_ls_structure_factor_coef Fsqd
_refine_ls_weighting_details 'w=1/[\s^2^(Fo^2^)+(0.0448P)^2^+2.3790P] where P=(Fo^2^+2Fc^2^)/3'
_refine_ls_weighting_scheme calc
_refine_ls_wR_factor_gt 0.0829
_refine_ls_wR_factor_ref 0.0857
_reflns_Friedel_coverage 0.000
_reflns_number_gt 13152
_reflns_number_total 14393
_reflns_threshold_expression 'I > 2\s(I)'
_cod_data_source_file d3sc00240c2.cif
_cod_data_source_block s21msh91
_cod_depositor_comments 'Adding full bibliography for 1568428--1568438.cif.'
_cod_database_code 1568436
_shelxl_version_number 2014-3
_shelx_space_group_comment
;
The symmetry employed for this shelxl refinement is uniquely defined
by the following loop, which should always be used as a source of
symmetry information in preference to the above space-group names.
They are only intended as comments.
;
_olex2_refinement_description
;
1. Fixed Uiso
 At 1.2 times of:
  All C(H) groups, All C(H,H) groups
 At 1.5 times of:
  All C(H,H,H) groups
2.a Ternary CH refined with riding coordinates:
 C32(H32), C39(H39), C65(H65), C72(H72), C7(H7), C10(H10), C25(H25), C28(H28)
2.b Secondary CH2 refined with riding coordinates:
 C15(H15A,H15B), C16(H16A,H16B)
2.c Aromatic/amide H refined with riding coordinates:
 C3(H3), C4(H4), C5(H5), C21(H21), C22(H22), C23(H23), C48(H48), C50(H50),
 C57(H57), C59(H59)
2.d Idealised Me refined as rotating group:
 C33(H33A,H33B,H33C), C34(H34A,H34B,H34C), C36(H36A,H36B,H36C), C38(H38A,H38B,
 H38C), C40(H40A,H40B,H40C), C41(H41A,H41B,H41C), C66(H66A,H66B,H66C), C67(H67A,
 H67B,H67C), C69(H69A,H69B,H69C), C71(H71A,H71B,H71C), C73(H73A,H73B,H73C),
 C74(H74A,H74B,H74C), C8(H8A,H8B,H8C), C9(H9A,H9B,H9C), C11(H11A,H11B,H11C),
 C12(H12A,H12B,H12C), C13(H13A,H13B,H13C), C14(H14A,H14B,H14C), C17(H17A,H17B,
 H17C), C18(H18A,H18B,H18C), C26(H26A,H26B,H26C), C27(H27A,H27B,H27C), C29(H29A,
 H29B,H29C), C30(H30A,H30B,H30C), C52(H52A,H52B,H52C), C53(H53A,H53B,H53C),
 C54(H54A,H54B,H54C), C61(H61A,H61B,H61C), C62(H62A,H62B,H62C), C63(H63A,H63B,
 H63C)
;

loop_
_space_group_symop_operation_xyz
'x, y, z'
'-x, y+1/2, -z+1/2'
'-x, -y, -z'
'x, -y-1/2, z-1/2'

loop_
_atom_site_label
_atom_site_type_symbol
_atom_site_fract_x
_atom_site_fract_y
_atom_site_fract_z
_atom_site_U_iso_or_equiv
_atom_site_adp_type
_atom_site_occupancy
_atom_site_site_symmetry_order
_atom_site_calc_flag
_atom_site_refinement_flags_posn
_atom_site_refinement_flags_adp
_atom_site_refinement_flags_occupancy
_atom_site_disorder_assembly
_atom_site_disorder_group
Cu1 Cu 0.96810(2) 0.18513(2) 0.53397(2) 0.02344(5) Uani 1 1 d . . . . .
N3 N 0.87555(9) 0.09420(5) 0.60128(4) 0.0263(2) Uani 1 1 d . . . . .
N4 N 0.84694(8) 0.07768(5) 0.51792(4) 0.0237(2) Uani 1 1 d . . . . .
N5 N 1.13698(8) 0.25763(4) 0.48766(4) 0.0230(2) Uani 1 1 d . . . . .
N6 N 0.99032(8) 0.30433(4) 0.49764(4) 0.0228(2) Uani 1 1 d . . . . .
C31 C 0.89314(10) 0.11637(5) 0.55225(5) 0.0238(2) Uani 1 1 d . . . . .
C32 C 0.90231(13) 0.12303(6) 0.65285(5) 0.0336(3) Uani 1 1 d . . . . .
H32 H 0.9068 0.0929 0.6802 0.040 Uiso 1 1 calc R U . . .
C33 C 1.01116(14) 0.15277(7) 0.65308(6) 0.0418(4) Uani 1 1 d . . . . .
H33A H 1.0642 0.1267 0.6402 0.063 Uiso 1 1 calc R U . . .
H33B H 1.0314 0.1644 0.6888 0.063 Uiso 1 1 calc R U . . .
H33C H 1.0067 0.1860 0.6304 0.063 Uiso 1 1 calc R U . . .
C34 C 0.81189(16) 0.16333(8) 0.66743(6) 0.0472(4) Uani 1 1 d . . . . .
H34A H 0.8040 0.1930 0.6410 0.071 Uiso 1 1 calc R U . . .
H34B H 0.8286 0.1804 0.7016 0.071 Uiso 1 1 calc R U . . .
H34C H 0.7458 0.1420 0.6690 0.071 Uiso 1 1 calc R U . . .
C35 C 0.81939(11) 0.04237(6) 0.59764(6) 0.0292(3) Uani 1 1 d . . . . .
C36 C 0.79181(14) 0.00693(7) 0.64498(7) 0.0422(4) Uani 1 1 d . . . . .
H36A H 0.7505 -0.0260 0.6334 0.063 Uiso 1 1 calc R U . . .
H36B H 0.7503 0.0297 0.6687 0.063 Uiso 1 1 calc R U . . .
H36C H 0.8570 -0.0056 0.6633 0.063 Uiso 1 1 calc R U . . .
C37 C 0.80202(10) 0.03169(5) 0.54516(6) 0.0268(3) Uani 1 1 d . . . . .
C38 C 0.75071(12) -0.01897(6) 0.51797(7) 0.0363(3) Uani 1 1 d . . . . .
H38A H 0.6919 -0.0062 0.4950 0.055 Uiso 1 1 calc R U . . .
H38B H 0.7242 -0.0449 0.5442 0.055 Uiso 1 1 calc R U . . .
H38C H 0.8030 -0.0384 0.4972 0.055 Uiso 1 1 calc R U . . .
C39 C 0.85167(10) 0.08000(6) 0.45919(5) 0.0264(3) Uani 1 1 d . . . . .
H39 H 0.7968 0.0534 0.4445 0.032 Uiso 1 1 calc R U . . .
C40 C 0.96090(12) 0.05819(7) 0.44227(6) 0.0350(3) Uani 1 1 d . . . . .
H40A H 0.9647 0.0609 0.4042 0.053 Uiso 1 1 calc R U . . .
H40B H 0.9698 0.0188 0.4530 0.053 Uiso 1 1 calc R U . . .
H40C H 1.0170 0.0812 0.4589 0.053 Uiso 1 1 calc R U . . .
C41 C 0.82516(13) 0.13949(6) 0.43730(6) 0.0358(3) Uani 1 1 d . . . . .
H41A H 0.8829 0.1655 0.4468 0.054 Uiso 1 1 calc R U . . .
H41B H 0.7596 0.1530 0.4521 0.054 Uiso 1 1 calc R U . . .
H41C H 0.8162 0.1376 0.3992 0.054 Uiso 1 1 calc R U . . .
C64 C 1.03764(10) 0.25259(5) 0.50802(5) 0.0227(2) Uani 1 1 d . . . . .
C65 C 1.22060(10) 0.21220(6) 0.48753(6) 0.0276(3) Uani 1 1 d . . . . .
H65 H 1.2906 0.2316 0.4864 0.033 Uiso 1 1 calc R U . . .
C66 C 1.20794(12) 0.17591(6) 0.43726(6) 0.0342(3) Uani 1 1 d . . . . .
H66A H 1.2652 0.1482 0.4366 0.051 Uiso 1 1 calc R U . . .
H66B H 1.2108 0.2004 0.4065 0.051 Uiso 1 1 calc R U . . .
H66C H 1.1398 0.1563 0.4369 0.051 Uiso 1 1 calc R U . . .
C67 C 1.22221(12) 0.17580(6) 0.53779(6) 0.0359(3) Uani 1 1 d . . . . .
H67A H 1.1596 0.1515 0.5374 0.054 Uiso 1 1 calc R U . . .
H67B H 1.2220 0.2005 0.5685 0.054 Uiso 1 1 calc R U . . .
H67C H 1.2860 0.1524 0.5393 0.054 Uiso 1 1 calc R U . . .
C68 C 1.15043(10) 0.31115(5) 0.46362(5) 0.0245(2) Uani 1 1 d . . . . .
C69 C 1.24979(11) 0.32837(6) 0.43602(6) 0.0302(3) Uani 1 1 d . . . . .
H69A H 1.3102 0.3281 0.4611 0.045 Uiso 1 1 calc R U . . .
H69B H 1.2405 0.3664 0.4215 0.045 Uiso 1 1 calc R U . . .
H69C H 1.2626 0.3017 0.4077 0.045 Uiso 1 1 calc R U . . .
C70 C 1.05773(10) 0.34056(5) 0.46991(5) 0.0242(2) Uani 1 1 d . . . . .
C71 C 1.02554(11) 0.39920(6) 0.45108(6) 0.0304(3) Uani 1 1 d . . . . .
H71A H 0.9627 0.3964 0.4277 0.046 Uiso 1 1 calc R U . . .
H71B H 1.0835 0.4161 0.4322 0.046 Uiso 1 1 calc R U . . .
H71C H 1.0096 0.4228 0.4812 0.046 Uiso 1 1 calc R U . . .
C72 C 0.88127(10) 0.32151(6) 0.51371(5) 0.0269(3) Uani 1 1 d . . . . .
H72 H 0.8803 0.3637 0.5156 0.032 Uiso 1 1 calc R U . . .
C73 C 0.79621(12) 0.30380(7) 0.47180(6) 0.0369(3) Uani 1 1 d . . . . .
H73A H 0.8145 0.3191 0.4378 0.055 Uiso 1 1 calc R U . . .
H73B H 0.7273 0.3185 0.4814 0.055 Uiso 1 1 calc R U . . .
H73C H 0.7930 0.2625 0.4698 0.055 Uiso 1 1 calc R U . . .
C74 C 0.85690(12) 0.29906(7) 0.56880(6) 0.0362(3) Uani 1 1 d . . . . .
H74A H 0.8461 0.2581 0.5672 0.054 Uiso 1 1 calc R U . . .
H74B H 0.7929 0.3173 0.5809 0.054 Uiso 1 1 calc R U . . .
H74C H 0.9164 0.3075 0.5931 0.054 Uiso 1 1 calc R U . . .
Si1 Si 0.54725(3) 0.65011(2) 0.36353(2) 0.02264(7) Uani 1 1 d . . . . .
Si2 Si 0.38001(3) 0.50634(2) 0.35760(2) 0.02157(7) Uani 1 1 d . . . . .
Al1 Al 0.56522(3) 0.54604(2) 0.28365(2) 0.01715(7) Uani 1 1 d . . . . .
N1 N 0.61887(8) 0.59245(4) 0.33953(4) 0.01872(19) Uani 1 1 d . . . . .
N2 N 0.42215(8) 0.52581(4) 0.29509(4) 0.01946(19) Uani 1 1 d . . . . .
C1 C 0.73167(9) 0.58861(5) 0.35446(5) 0.0198(2) Uani 1 1 d . . . . .
C2 C 0.80879(10) 0.62145(5) 0.32751(5) 0.0235(2) Uani 1 1 d . . . . .
C3 C 0.91728(10) 0.61902(6) 0.34464(6) 0.0302(3) Uani 1 1 d . . . . .
H3 H 0.9673 0.6415 0.3274 0.036 Uiso 1 1 calc R U . . .
C4 C 0.95200(11) 0.58433(7) 0.38632(6) 0.0341(3) Uani 1 1 d . . . . .
H4 H 1.0244 0.5835 0.3973 0.041 Uiso 1 1 calc R U . . .
C5 C 0.87743(11) 0.55075(6) 0.41167(5) 0.0298(3) Uani 1 1 d . . . . .
H5 H 0.9007 0.5266 0.4394 0.036 Uiso 1 1 calc R U . . .
C6 C 0.76820(10) 0.55224(5) 0.39664(5) 0.0227(2) Uani 1 1 d . . . . .
C7 C 0.77846(10) 0.65821(6) 0.27927(5) 0.0264(3) Uani 1 1 d . . . . .
H7 H 0.6998 0.6571 0.2742 0.032 Uiso 1 1 calc R U . . .
C8 C 0.82712(11) 0.63296(6) 0.22923(6) 0.0323(3) Uani 1 1 d . . . . .
H8A H 0.8028 0.6548 0.1986 0.049 Uiso 1 1 calc R U . . .
H8B H 0.8047 0.5936 0.2250 0.049 Uiso 1 1 calc R U . . .
H8C H 0.9044 0.6346 0.2327 0.049 Uiso 1 1 calc R U . . .
C9 C 0.81174(14) 0.72123(6) 0.28744(7) 0.0407(3) Uani 1 1 d . . . . .
H9A H 0.8890 0.7239 0.2899 0.061 Uiso 1 1 calc R U . . .
H9B H 0.7824 0.7355 0.3198 0.061 Uiso 1 1 calc R U . . .
H9C H 0.7847 0.7438 0.2578 0.061 Uiso 1 1 calc R U . . .
C10 C 0.69105(10) 0.51516(5) 0.42708(5) 0.0244(2) Uani 1 1 d . . . . .
H10 H 0.6225 0.5139 0.4064 0.029 Uiso 1 1 calc R U . . .
C11 C 0.72996(12) 0.45311(6) 0.43482(6) 0.0322(3) Uani 1 1 d . . . . .
H11A H 0.7480 0.4372 0.4010 0.048 Uiso 1 1 calc R U . . .
H11B H 0.6738 0.4305 0.4498 0.048 Uiso 1 1 calc R U . . .
H11C H 0.7925 0.4526 0.4585 0.048 Uiso 1 1 calc R U . . .
C12 C 0.66864(13) 0.54127(7) 0.48142(6) 0.0364(3) Uani 1 1 d . . . . .
H12A H 0.7344 0.5428 0.5028 0.055 Uiso 1 1 calc R U . . .
H12B H 0.6169 0.5179 0.4990 0.055 Uiso 1 1 calc R U . . .
H12C H 0.6406 0.5795 0.4766 0.055 Uiso 1 1 calc R U . . .
C13 C 0.51280(12) 0.70725(6) 0.31201(6) 0.0342(3) Uani 1 1 d . . . . .
H13A H 0.5754 0.7304 0.3062 0.051 Uiso 1 1 calc R U . . .
H13B H 0.4560 0.7312 0.3245 0.051 Uiso 1 1 calc R U . . .
H13C H 0.4895 0.6892 0.2792 0.051 Uiso 1 1 calc R U . . .
C14 C 0.62838(13) 0.68812(6) 0.41775(6) 0.0353(3) Uani 1 1 d . . . . .
H14A H 0.6285 0.6655 0.4498 0.053 Uiso 1 1 calc R U . . .
H14B H 0.5969 0.7251 0.4243 0.053 Uiso 1 1 calc R U . . .
H14C H 0.7011 0.6931 0.4068 0.053 Uiso 1 1 calc R U . . .
C15 C 0.41388(11) 0.62745(6) 0.39045(5) 0.0282(3) Uani 1 1 d . . . . .
H15A H 0.3985 0.6526 0.4201 0.034 Uiso 1 1 calc R U . . .
H15B H 0.3585 0.6342 0.3628 0.034 Uiso 1 1 calc R U . . .
C16 C 0.40272(11) 0.56483(6) 0.40967(5) 0.0287(3) Uani 1 1 d . . . . .
H16A H 0.3432 0.5634 0.4336 0.034 Uiso 1 1 calc R U . . .
H16B H 0.4676 0.5552 0.4306 0.034 Uiso 1 1 calc R U . . .
C17 C 0.23264(11) 0.48803(7) 0.35487(6) 0.0350(3) Uani 1 1 d . . . . .
H17A H 0.1919 0.5207 0.3421 0.053 Uiso 1 1 calc R U . . .
H17B H 0.2105 0.4780 0.3899 0.053 Uiso 1 1 calc R U . . .
H17C H 0.2201 0.4560 0.3312 0.053 Uiso 1 1 calc R U . . .
C18 C 0.45002(11) 0.43937(6) 0.38336(5) 0.0285(3) Uani 1 1 d . . . . .
H18A H 0.4163 0.4061 0.3674 0.043 Uiso 1 1 calc R U . . .
H18B H 0.4449 0.4374 0.4214 0.043 Uiso 1 1 calc R U . . .
H18C H 0.5246 0.4405 0.3745 0.043 Uiso 1 1 calc R U . . .
C19 C 0.34889(9) 0.51441(5) 0.25073(5) 0.0215(2) Uani 1 1 d . . . . .
C20 C 0.27639(10) 0.55772(5) 0.23178(5) 0.0236(2) Uani 1 1 d . . . . .
C21 C 0.19955(11) 0.54457(6) 0.19172(6) 0.0312(3) Uani 1 1 d . . . . .
H21 H 0.1508 0.5728 0.1803 0.037 Uiso 1 1 calc R U . . .
C22 C 0.19396(12) 0.49059(7) 0.16849(6) 0.0372(3) Uani 1 1 d . . . . .
H22 H 0.1416 0.4824 0.1421 0.045 Uiso 1 1 calc R U . . .
C23 C 0.26730(12) 0.44903(6) 0.18512(6) 0.0344(3) Uani 1 1 d . . . . .
H23 H 0.2650 0.4130 0.1689 0.041 Uiso 1 1 calc R U . . .
C24 C 0.34491(10) 0.45977(6) 0.22573(5) 0.0261(3) Uani 1 1 d . . . . .
C25 C 0.28017(10) 0.61868(6) 0.25360(5) 0.0250(2) Uani 1 1 d . . . . .
H25 H 0.3439 0.6217 0.2777 0.030 Uiso 1 1 calc R U . . .
C26 C 0.29149(12) 0.66338(6) 0.20957(6) 0.0315(3) Uani 1 1 d . . . . .
H26A H 0.3508 0.6532 0.1880 0.047 Uiso 1 1 calc R U . . .
H26B H 0.3045 0.7006 0.2253 0.047 Uiso 1 1 calc R U . . .
H26C H 0.2263 0.6646 0.1878 0.047 Uiso 1 1 calc R U . . .
C27 C 0.18167(13) 0.63366(7) 0.28555(7) 0.0412(3) Uani 1 1 d . . . . .
H27A H 0.1176 0.6297 0.2632 0.062 Uiso 1 1 calc R U . . .
H27B H 0.1876 0.6726 0.2981 0.062 Uiso 1 1 calc R U . . .
H27C H 0.1779 0.6080 0.3155 0.062 Uiso 1 1 calc R U . . .
C28 C 0.42229(11) 0.41126(6) 0.24092(6) 0.0286(3) Uani 1 1 d . . . . .
H28 H 0.4685 0.4245 0.2710 0.034 Uiso 1 1 calc R U . . .
C29 C 0.49515(14) 0.39686(7) 0.19480(7) 0.0424(4) Uani 1 1 d . . . . .
H29A H 0.4517 0.3840 0.1646 0.064 Uiso 1 1 calc R U . . .
H29B H 0.5446 0.3669 0.2056 0.064 Uiso 1 1 calc R U . . .
H29C H 0.5348 0.4306 0.1852 0.064 Uiso 1 1 calc R U . . .
C30 C 0.36255(13) 0.35733(6) 0.25892(7) 0.0408(3) Uani 1 1 d . . . . .
H30A H 0.3179 0.3670 0.2881 0.061 Uiso 1 1 calc R U . . .
H30B H 0.4140 0.3285 0.2702 0.061 Uiso 1 1 calc R U . . .
H30C H 0.3183 0.3427 0.2297 0.061 Uiso 1 1 calc R U . . .
C42 C 0.66659(10) 0.48100(5) 0.28358(5) 0.0235(2) Uani 1 1 d . . . . .
C43 C 0.73389(10) 0.44342(5) 0.28969(5) 0.0245(2) Uani 1 1 d . . . . .
C44 C 0.55958(10) 0.58279(5) 0.21286(5) 0.0232(2) Uani 1 1 d . . . . .
C45 C 0.54474(10) 0.60268(6) 0.16850(5) 0.0244(2) Uani 1 1 d . . . . .
C46 C 0.81365(10) 0.39920(6) 0.29984(5) 0.0244(2) Uani 1 1 d . . . . .
C47 C 0.78101(11) 0.34416(6) 0.31632(5) 0.0289(3) Uani 1 1 d . . . . .
C48 C 0.85864(13) 0.30236(6) 0.32705(6) 0.0332(3) Uani 1 1 d . . . . .
H48 H 0.8370 0.2660 0.3380 0.040 Uiso 1 1 calc R U . . .
C49 C 0.96778(12) 0.31328(6) 0.32185(6) 0.0350(3) Uani 1 1 d . . . . .
C50 C 0.99885(11) 0.36769(7) 0.30547(6) 0.0337(3) Uani 1 1 d . . . . .
H50 H 1.0717 0.3752 0.3015 0.040 Uiso 1 1 calc R U . . .
C51 C 0.92399(10) 0.41141(6) 0.29483(5) 0.0277(3) Uani 1 1 d . . . . .
C52 C 0.66393(13) 0.33037(7) 0.32274(7) 0.0409(3) Uani 1 1 d . . . . .
H52A H 0.6326 0.3585 0.3455 0.061 Uiso 1 1 calc R U . . .
H52B H 0.6575 0.2928 0.3384 0.061 Uiso 1 1 calc R U . . .
H52C H 0.6269 0.3309 0.2884 0.061 Uiso 1 1 calc R U . . .
C53 C 1.04896(16) 0.26658(8) 0.33510(8) 0.0519(5) Uani 1 1 d . . . . .
H53A H 1.0448 0.2562 0.3720 0.078 Uiso 1 1 calc R U . . .
H53B H 1.1202 0.2804 0.3285 0.078 Uiso 1 1 calc R U . . .
H53C H 1.0336 0.2334 0.3132 0.078 Uiso 1 1 calc R U . . .
C54 C 0.96077(11) 0.47064(7) 0.27974(6) 0.0355(3) Uani 1 1 d . . . . .
H54A H 0.9695 0.4939 0.3112 0.053 Uiso 1 1 calc R U . . .
H54B H 0.9080 0.4879 0.2558 0.053 Uiso 1 1 calc R U . . .
H54C H 1.0284 0.4680 0.2626 0.053 Uiso 1 1 calc R U . . .
C55 C 0.51900(10) 0.62365(6) 0.11547(5) 0.0244(2) Uani 1 1 d . . . . .
C56 C 0.52155(10) 0.68295(6) 0.10380(5) 0.0281(3) Uani 1 1 d . . . . .
C57 C 0.49079(11) 0.70146(7) 0.05266(6) 0.0332(3) Uani 1 1 d . . . . .
H57 H 0.4916 0.7407 0.0451 0.040 Uiso 1 1 calc R U . . .
C58 C 0.45892(12) 0.66310(7) 0.01257(6) 0.0362(3) Uani 1 1 d . . . . .
C59 C 0.45867(11) 0.60445(7) 0.02480(6) 0.0343(3) Uani 1 1 d . . . . .
H59 H 0.4389 0.5782 -0.0018 0.041 Uiso 1 1 calc R U . . .
C60 C 0.48697(10) 0.58406(6) 0.07540(5) 0.0285(3) Uani 1 1 d . . . . .
C61 C 0.55694(12) 0.72524(6) 0.14630(6) 0.0345(3) Uani 1 1 d . . . . .
H61A H 0.5111 0.7219 0.1761 0.052 Uiso 1 1 calc R U . . .
H61B H 0.5523 0.7636 0.1322 0.052 Uiso 1 1 calc R U . . .
H61C H 0.6301 0.7172 0.1577 0.052 Uiso 1 1 calc R U . . .
C62 C 0.42275(16) 0.68350(9) -0.04246(7) 0.0537(5) Uani 1 1 d . . . . .
H62A H 0.4167 0.7247 -0.0425 0.080 Uiso 1 1 calc R U . . .
H62B H 0.3539 0.6668 -0.0521 0.080 Uiso 1 1 calc R U . . .
H62C H 0.4746 0.6719 -0.0678 0.080 Uiso 1 1 calc R U . . .
C63 C 0.48096(13) 0.52099(6) 0.08844(6) 0.0373(3) Uani 1 1 d . . . . .
H63A H 0.5482 0.5087 0.1049 0.056 Uiso 1 1 calc R U . . .
H63B H 0.4671 0.4994 0.0562 0.056 Uiso 1 1 calc R U . . .
H63C H 0.4238 0.5145 0.1125 0.056 Uiso 1 1 calc R U . . .

loop_
_atom_site_aniso_label
_atom_site_aniso_U_11
_atom_site_aniso_U_22
_atom_site_aniso_U_33
_atom_site_aniso_U_23
_atom_site_aniso_U_13
_atom_site_aniso_U_12
Cu1 0.02704(10) 0.02102(9) 0.02240(10) 0.00281(7) 0.00255(7) -0.00502(7)
N3 0.0316(6) 0.0244(5) 0.0230(5) 0.0042(4) 0.0022(4) -0.0052(4)
N4 0.0242(5) 0.0221(5) 0.0248(5) 0.0010(4) 0.0001(4) -0.0023(4)
N5 0.0233(5) 0.0199(5) 0.0261(5) 0.0011(4) 0.0032(4) -0.0016(4)
N6 0.0244(5) 0.0212(5) 0.0231(5) 0.0008(4) 0.0059(4) -0.0007(4)
C31 0.0262(6) 0.0235(6) 0.0216(6) 0.0017(5) 0.0004(5) -0.0023(5)
C32 0.0494(8) 0.0322(7) 0.0191(6) 0.0047(5) 0.0008(5) -0.0065(6)
C33 0.0522(9) 0.0446(9) 0.0279(7) 0.0004(6) -0.0089(6) -0.0118(7)
C34 0.0632(11) 0.0499(9) 0.0293(8) -0.0018(7) 0.0139(7) -0.0002(8)
C35 0.0290(6) 0.0250(6) 0.0337(7) 0.0073(5) 0.0036(5) -0.0044(5)
C36 0.0493(9) 0.0372(8) 0.0404(8) 0.0156(7) 0.0047(7) -0.0129(7)
C37 0.0239(6) 0.0205(6) 0.0359(7) 0.0036(5) 0.0013(5) -0.0023(5)
C38 0.0335(7) 0.0250(7) 0.0501(9) -0.0004(6) -0.0035(6) -0.0060(5)
C39 0.0275(6) 0.0279(6) 0.0236(6) -0.0030(5) -0.0026(5) -0.0012(5)
C40 0.0310(7) 0.0466(8) 0.0274(7) -0.0050(6) 0.0006(5) 0.0025(6)
C41 0.0478(8) 0.0353(7) 0.0239(6) 0.0026(5) -0.0048(6) 0.0038(6)
C64 0.0245(6) 0.0216(6) 0.0222(6) 0.0000(4) 0.0027(4) -0.0014(4)
C65 0.0219(6) 0.0230(6) 0.0379(7) 0.0018(5) 0.0028(5) 0.0001(5)
C66 0.0341(7) 0.0267(6) 0.0423(8) -0.0026(6) 0.0094(6) 0.0032(5)
C67 0.0337(7) 0.0311(7) 0.0424(8) 0.0074(6) -0.0037(6) 0.0022(6)
C68 0.0279(6) 0.0215(6) 0.0243(6) 0.0007(5) 0.0048(5) -0.0041(5)
C69 0.0291(7) 0.0275(6) 0.0346(7) 0.0015(5) 0.0092(5) -0.0054(5)
C70 0.0289(6) 0.0213(6) 0.0226(6) 0.0010(5) 0.0052(5) -0.0029(5)
C71 0.0355(7) 0.0232(6) 0.0329(7) 0.0050(5) 0.0082(5) 0.0009(5)
C72 0.0268(6) 0.0242(6) 0.0301(7) -0.0003(5) 0.0083(5) 0.0026(5)
C73 0.0295(7) 0.0401(8) 0.0411(8) -0.0011(6) 0.0009(6) 0.0052(6)
C74 0.0355(7) 0.0411(8) 0.0330(7) 0.0017(6) 0.0149(6) 0.0039(6)
Si1 0.02273(16) 0.02029(15) 0.02510(16) -0.00330(12) 0.00326(12) 0.00133(12)
Si2 0.01893(15) 0.02361(16) 0.02249(16) 0.00479(12) 0.00476(12) -0.00104(12)
Al1 0.01623(15) 0.01775(16) 0.01758(16) 0.00036(12) 0.00222(12) -0.00068(12)
N1 0.0176(4) 0.0195(5) 0.0191(5) -0.0007(4) 0.0019(4) -0.0003(4)
N2 0.0169(4) 0.0219(5) 0.0196(5) 0.0029(4) 0.0009(4) -0.0014(4)
C1 0.0193(5) 0.0210(5) 0.0192(5) -0.0046(4) 0.0015(4) -0.0006(4)
C2 0.0221(6) 0.0242(6) 0.0242(6) -0.0043(5) 0.0033(5) -0.0028(4)
C3 0.0217(6) 0.0368(7) 0.0322(7) -0.0039(5) 0.0039(5) -0.0076(5)
C4 0.0201(6) 0.0452(8) 0.0365(7) -0.0058(6) -0.0037(5) -0.0017(5)
C5 0.0274(6) 0.0362(7) 0.0254(6) -0.0008(5) -0.0045(5) 0.0023(5)
C6 0.0231(6) 0.0249(6) 0.0202(6) -0.0037(5) 0.0011(4) 0.0010(5)
C7 0.0254(6) 0.0249(6) 0.0291(6) 0.0019(5) 0.0059(5) -0.0047(5)
C8 0.0326(7) 0.0376(7) 0.0273(7) 0.0022(6) 0.0070(5) -0.0044(6)
C9 0.0472(9) 0.0269(7) 0.0483(9) 0.0012(6) 0.0079(7) -0.0073(6)
C10 0.0265(6) 0.0260(6) 0.0208(6) 0.0026(5) 0.0009(5) 0.0029(5)
C11 0.0367(7) 0.0278(7) 0.0320(7) 0.0043(5) 0.0006(5) 0.0052(5)
C12 0.0479(8) 0.0362(7) 0.0257(7) 0.0016(6) 0.0091(6) 0.0025(6)
C13 0.0355(7) 0.0265(7) 0.0406(8) 0.0059(6) 0.0032(6) 0.0051(5)
C14 0.0409(8) 0.0287(7) 0.0359(7) -0.0113(6) -0.0029(6) 0.0010(6)
C15 0.0289(6) 0.0297(7) 0.0265(6) -0.0023(5) 0.0075(5) 0.0043(5)
C16 0.0296(6) 0.0332(7) 0.0239(6) 0.0013(5) 0.0099(5) -0.0009(5)
C17 0.0233(6) 0.0423(8) 0.0399(8) 0.0123(6) 0.0064(5) -0.0046(5)
C18 0.0314(6) 0.0281(6) 0.0263(6) 0.0071(5) 0.0036(5) 0.0006(5)
C19 0.0184(5) 0.0242(6) 0.0220(6) 0.0041(5) 0.0018(4) -0.0040(4)
C20 0.0203(5) 0.0259(6) 0.0246(6) 0.0056(5) 0.0011(4) -0.0027(5)
C21 0.0273(6) 0.0313(7) 0.0344(7) 0.0081(5) -0.0078(5) -0.0021(5)
C22 0.0362(7) 0.0359(7) 0.0381(8) 0.0043(6) -0.0165(6) -0.0079(6)
C23 0.0377(7) 0.0274(7) 0.0372(7) -0.0012(6) -0.0094(6) -0.0073(6)
C24 0.0251(6) 0.0241(6) 0.0288(6) 0.0031(5) -0.0021(5) -0.0047(5)
C25 0.0229(6) 0.0268(6) 0.0253(6) 0.0037(5) -0.0004(5) 0.0038(5)
C26 0.0361(7) 0.0254(6) 0.0332(7) 0.0049(5) 0.0026(5) 0.0022(5)
C27 0.0379(8) 0.0455(9) 0.0410(8) 0.0033(7) 0.0129(6) 0.0083(7)
C28 0.0303(6) 0.0225(6) 0.0326(7) -0.0012(5) -0.0034(5) -0.0014(5)
C29 0.0445(9) 0.0433(9) 0.0392(8) -0.0061(7) 0.0011(7) 0.0085(7)
C30 0.0441(8) 0.0238(7) 0.0537(9) 0.0058(6) -0.0090(7) -0.0062(6)
C42 0.0226(6) 0.0228(6) 0.0251(6) -0.0030(5) 0.0018(4) -0.0006(5)
C43 0.0232(6) 0.0260(6) 0.0242(6) -0.0037(5) 0.0014(5) -0.0001(5)
C44 0.0215(6) 0.0247(6) 0.0236(6) 0.0005(5) 0.0043(4) -0.0024(4)
C45 0.0209(6) 0.0276(6) 0.0251(6) -0.0005(5) 0.0043(4) -0.0010(5)
C46 0.0257(6) 0.0268(6) 0.0207(6) -0.0057(5) -0.0004(4) 0.0055(5)
C47 0.0316(7) 0.0273(6) 0.0278(6) -0.0055(5) 0.0003(5) 0.0046(5)
C48 0.0454(8) 0.0253(6) 0.0285(7) -0.0062(5) -0.0029(6) 0.0087(6)
C49 0.0393(8) 0.0387(8) 0.0263(7) -0.0131(6) -0.0080(6) 0.0181(6)
C50 0.0259(6) 0.0463(8) 0.0284(7) -0.0130(6) -0.0029(5) 0.0087(6)
C51 0.0257(6) 0.0355(7) 0.0217(6) -0.0084(5) -0.0010(5) 0.0038(5)
C52 0.0363(8) 0.0295(7) 0.0572(10) 0.0012(7) 0.0062(7) -0.0006(6)
C53 0.0547(10) 0.0497(10) 0.0500(10) -0.0157(8) -0.0148(8) 0.0302(8)
C54 0.0280(7) 0.0419(8) 0.0367(7) -0.0037(6) 0.0000(6) -0.0038(6)
C55 0.0198(5) 0.0316(6) 0.0221(6) 0.0037(5) 0.0047(4) 0.0005(5)
C56 0.0228(6) 0.0321(7) 0.0299(7) 0.0045(5) 0.0072(5) -0.0003(5)
C57 0.0277(6) 0.0356(7) 0.0366(7) 0.0124(6) 0.0056(5) 0.0004(5)
C58 0.0294(7) 0.0506(9) 0.0288(7) 0.0125(6) 0.0022(5) -0.0013(6)
C59 0.0314(7) 0.0453(8) 0.0262(7) -0.0009(6) -0.0008(5) -0.0019(6)
C60 0.0243(6) 0.0347(7) 0.0266(6) 0.0012(5) 0.0021(5) 0.0002(5)
C61 0.0368(7) 0.0305(7) 0.0367(7) 0.0018(6) 0.0077(6) -0.0026(6)
C62 0.0558(11) 0.0686(12) 0.0359(9) 0.0200(8) -0.0062(7) -0.0051(9)
C63 0.0435(8) 0.0335(7) 0.0344(7) -0.0014(6) -0.0051(6) -0.0024(6)

loop_
_atom_type_symbol
_atom_type_description
_atom_type_scat_dispersion_real
_atom_type_scat_dispersion_imag
_atom_type_scat_source
C C 0.0181 0.0091 'International Tables Vol C Tables 4.2.6.8 and 6.1.1.4'
H H 0.0000 0.0000 'International Tables Vol C Tables 4.2.6.8 and 6.1.1.4'
Al Al 0.2130 0.2455 'International Tables Vol C Tables 4.2.6.8 and 6.1.1.4'
Cu Cu -1.9646 0.5888 'International Tables Vol C Tables 4.2.6.8 and 6.1.1.4'
N N 0.0311 0.0180 'International Tables Vol C Tables 4.2.6.8 and 6.1.1.4'
Si Si 0.2541 0.3302 'International Tables Vol C Tables 4.2.6.8 and 6.1.1.4'

loop_
_geom_angle_atom_site_label_1
_geom_angle_atom_site_label_2
_geom_angle_atom_site_label_3
_geom_angle
_geom_angle_site_symmetry_1
_geom_angle_site_symmetry_3
_geom_angle_publ_flag
C31 Cu1 C64 173.91(5) . . ?
C31 N3 C32 125.49(11) . . ?
C31 N3 C35 111.43(11) . . ?
C35 N3 C32 122.83(11) . . ?
C31 N4 C37 111.27(11) . . ?
C31 N4 C39 125.25(10) . . ?
C37 N4 C39 123.23(11) . . ?
C64 N5 C65 125.90(10) . . ?
C64 N5 C68 111.41(10) . . ?
C68 N5 C65 122.62(10) . . ?
C64 N6 C70 111.53(10) . . ?
C64 N6 C72 125.36(10) . . ?
C70 N6 C72 123.10(11) . . ?
N3 C31 Cu1 129.03(9) . . ?
N4 C31 Cu1 126.74(9) . . ?
N4 C31 N3 104.22(10) . . ?
N3 C32 H32 107.1 . . ?
N3 C32 C33 112.25(12) . . ?
N3 C32 C34 110.22(13) . . ?
C33 C32 H32 107.1 . . ?
C34 C32 H32 107.1 . . ?
C34 C32 C33 112.65(14) . . ?
C32 C33 H33A 109.5 . . ?
C32 C33 H33B 109.5 . . ?
C32 C33 H33C 109.5 . . ?
H33A C33 H33B 109.5 . . ?
H33A C33 H33C 109.5 . . ?
H33B C33 H33C 109.5 . . ?
C32 C34 H34A 109.5 . . ?
C32 C34 H34B 109.5 . . ?
C32 C34 H34C 109.5 . . ?
H34A C34 H34B 109.5 . . ?
H34A C34 H34C 109.5 . . ?
H34B C34 H34C 109.5 . . ?
N3 C35 C36 123.57(13) . . ?
C37 C35 N3 106.49(11) . . ?
C37 C35 C36 129.88(13) . . ?
C35 C36 H36A 109.5 . . ?
C35 C36 H36B 109.5 . . ?
C35 C36 H36C 109.5 . . ?
H36A C36 H36B 109.5 . . ?
H36A C36 H36C 109.5 . . ?
H36B C36 H36C 109.5 . . ?
N4 C37 C38 123.47(13) . . ?
C35 C37 N4 106.58(11) . . ?
C35 C37 C38 129.90(13) . . ?
C37 C38 H38A 109.5 . . ?
C37 C38 H38B 109.5 . . ?
C37 C38 H38C 109.5 . . ?
H38A C38 H38B 109.5 . . ?
H38A C38 H38C 109.5 . . ?
H38B C38 H38C 109.5 . . ?
N4 C39 H39 107.4 . . ?
N4 C39 C40 109.59(11) . . ?
N4 C39 C41 112.19(11) . . ?
C40 C39 H39 107.4 . . ?
C41 C39 H39 107.4 . . ?
C41 C39 C40 112.64(12) . . ?
C39 C40 H40A 109.5 . . ?
C39 C40 H40B 109.5 . . ?
C39 C40 H40C 109.5 . . ?
H40A C40 H40B 109.5 . . ?
H40A C40 H40C 109.5 . . ?
H40B C40 H40C 109.5 . . ?
C39 C41 H41A 109.5 . . ?
C39 C41 H41B 109.5 . . ?
C39 C41 H41C 109.5 . . ?
H41A C41 H41B 109.5 . . ?
H41A C41 H41C 109.5 . . ?
H41B C41 H41C 109.5 . . ?
N5 C64 Cu1 128.76(9) . . ?
N5 C64 N6 104.11(10) . . ?
N6 C64 Cu1 126.29(9) . . ?
N5 C65 H65 107.2 . . ?
N5 C65 C66 110.28(11) . . ?
N5 C65 C67 112.48(11) . . ?
C66 C65 H65 107.2 . . ?
C67 C65 H65 107.2 . . ?
C67 C65 C66 112.23(12) . . ?
C65 C66 H66A 109.5 . . ?
C65 C66 H66B 109.5 . . ?
C65 C66 H66C 109.5 . . ?
H66A C66 H66B 109.5 . . ?
H66A C66 H66C 109.5 . . ?
H66B C66 H66C 109.5 . . ?
C65 C67 H67A 109.5 . . ?
C65 C67 H67B 109.5 . . ?
C65 C67 H67C 109.5 . . ?
H67A C67 H67B 109.5 . . ?
H67A C67 H67C 109.5 . . ?
H67B C67 H67C 109.5 . . ?
N5 C68 C69 123.67(12) . . ?
C70 C68 N5 106.47(11) . . ?
C70 C68 C69 129.84(12) . . ?
C68 C69 H69A 109.5 . . ?
C68 C69 H69B 109.5 . . ?
C68 C69 H69C 109.5 . . ?
H69A C69 H69B 109.5 . . ?
H69A C69 H69C 109.5 . . ?
H69B C69 H69C 109.5 . . ?
N6 C70 C71 123.49(11) . . ?
C68 C70 N6 106.45(11) . . ?
C68 C70 C71 130.04(12) . . ?
C70 C71 H71A 109.5 . . ?
C70 C71 H71B 109.5 . . ?
C70 C71 H71C 109.5 . . ?
H71A C71 H71B 109.5 . . ?
H71A C71 H71C 109.5 . . ?
H71B C71 H71C 109.5 . . ?
N6 C72 H72 107.2 . . ?
N6 C72 C73 110.90(11) . . ?
N6 C72 C74 111.77(11) . . ?
C73 C72 H72 107.2 . . ?
C73 C72 C74 112.35(12) . . ?
C74 C72 H72 107.2 . . ?
C72 C73 H73A 109.5 . . ?
C72 C73 H73B 109.5 . . ?
C72 C73 H73C 109.5 . . ?
H73A C73 H73B 109.5 . . ?
H73A C73 H73C 109.5 . . ?
H73B C73 H73C 109.5 . . ?
C72 C74 H74A 109.5 . . ?
C72 C74 H74B 109.5 . . ?
C72 C74 H74C 109.5 . . ?
H74A C74 H74B 109.5 . . ?
H74A C74 H74C 109.5 . . ?
H74B C74 H74C 109.5 . . ?
N1 Si1 C13 114.30(6) . . ?
N1 Si1 C14 110.32(6) . . ?
N1 Si1 C15 112.25(5) . . ?
C14 Si1 C13 105.44(7) . . ?
C14 Si1 C15 108.96(7) . . ?
C15 Si1 C13 105.18(6) . . ?
N2 Si2 C16 113.22(5) . . ?
N2 Si2 C17 110.69(6) . . ?
N2 Si2 C18 112.03(5) . . ?
C17 Si2 C16 107.84(7) . . ?
C17 Si2 C18 105.18(6) . . ?
C18 Si2 C16 107.46(6) . . ?
N1 Al1 C42 103.51(5) . . ?
N1 Al1 C44 115.20(5) . . ?
N2 Al1 N1 110.05(4) . . ?
N2 Al1 C42 114.75(5) . . ?
N2 Al1 C44 104.23(5) . . ?
C42 Al1 C44 109.45(5) . . ?
Si1 N1 Al1 122.30(6) . . ?
C1 N1 Si1 117.76(8) . . ?
C1 N1 Al1 118.34(7) . . ?
Si2 N2 Al1 121.72(6) . . ?
C19 N2 Si2 116.75(8) . . ?
C19 N2 Al1 120.33(8) . . ?
C2 C1 N1 120.75(11) . . ?
C6 C1 N1 120.86(10) . . ?
C6 C1 C2 118.39(11) . . ?
C1 C2 C7 122.17(11) . . ?
C3 C2 C1 119.46(12) . . ?
C3 C2 C7 118.34(11) . . ?
C2 C3 H3 119.1 . . ?
C4 C3 C2 121.80(12) . . ?
C4 C3 H3 119.1 . . ?
C3 C4 H4 120.5 . . ?
C3 C4 C5 118.93(12) . . ?
C5 C4 H4 120.5 . . ?
C4 C5 H5 119.3 . . ?
C4 C5 C6 121.49(13) . . ?
C6 C5 H5 119.3 . . ?
C1 C6 C10 121.70(11) . . ?
C5 C6 C1 119.86(12) . . ?
C5 C6 C10 118.43(11) . . ?
C2 C7 H7 107.8 . . ?
C2 C7 C8 110.20(11) . . ?
C2 C7 C9 111.91(12) . . ?
C8 C7 H7 107.8 . . ?
C8 C7 C9 111.29(11) . . ?
C9 C7 H7 107.8 . . ?
C7 C8 H8A 109.5 . . ?
C7 C8 H8B 109.5 . . ?
C7 C8 H8C 109.5 . . ?
H8A C8 H8B 109.5 . . ?
H8A C8 H8C 109.5 . . ?
H8B C8 H8C 109.5 . . ?
C7 C9 H9A 109.5 . . ?
C7 C9 H9B 109.5 . . ?
C7 C9 H9C 109.5 . . ?
H9A C9 H9B 109.5 . . ?
H9A C9 H9C 109.5 . . ?
H9B C9 H9C 109.5 . . ?
C6 C10 H10 107.6 . . ?
C6 C10 C11 113.38(11) . . ?
C6 C10 C12 111.36(11) . . ?
C11 C10 H10 107.6 . . ?
C12 C10 H10 107.6 . . ?
C12 C10 C11 109.14(11) . . ?
C10 C11 H11A 109.5 . . ?
C10 C11 H11B 109.5 . . ?
C10 C11 H11C 109.5 . . ?
H11A C11 H11B 109.5 . . ?
H11A C11 H11C 109.5 . . ?
H11B C11 H11C 109.5 . . ?
C10 C12 H12A 109.5 . . ?
C10 C12 H12B 109.5 . . ?
C10 C12 H12C 109.5 . . ?
H12A C12 H12B 109.5 . . ?
H12A C12 H12C 109.5 . . ?
H12B C12 H12C 109.5 . . ?
Si1 C13 H13A 109.5 . . ?
Si1 C13 H13B 109.5 . . ?
Si1 C13 H13C 109.5 . . ?
H13A C13 H13B 109.5 . . ?
H13A C13 H13C 109.5 . . ?
H13B C13 H13C 109.5 . . ?
Si1 C14 H14A 109.5 . . ?
Si1 C14 H14B 109.5 . . ?
Si1 C14 H14C 109.5 . . ?
H14A C14 H14B 109.5 . . ?
H14A C14 H14C 109.5 . . ?
H14B C14 H14C 109.5 . . ?
Si1 C15 H15A 107.9 . . ?
Si1 C15 H15B 107.9 . . ?
H15A C15 H15B 107.2 . . ?
C16 C15 Si1 117.78(9) . . ?
C16 C15 H15A 107.9 . . ?
C16 C15 H15B 107.9 . . ?
Si2 C16 H16A 107.8 . . ?
Si2 C16 H16B 107.8 . . ?
C15 C16 Si2 118.23(9) . . ?
C15 C16 H16A 107.8 . . ?
C15 C16 H16B 107.8 . . ?
H16A C16 H16B 107.1 . . ?
Si2 C17 H17A 109.5 . . ?
Si2 C17 H17B 109.5 . . ?
Si2 C17 H17C 109.5 . . ?
H17A C17 H17B 109.5 . . ?
H17A C17 H17C 109.5 . . ?
H17B C17 H17C 109.5 . . ?
Si2 C18 H18A 109.5 . . ?
Si2 C18 H18B 109.5 . . ?
Si2 C18 H18C 109.5 . . ?
H18A C18 H18B 109.5 . . ?
H18A C18 H18C 109.5 . . ?
H18B C18 H18C 109.5 . . ?
C20 C19 N2 120.27(11) . . ?
C24 C19 N2 121.30(11) . . ?
C24 C19 C20 118.41(11) . . ?
C19 C20 C25 121.97(11) . . ?
C21 C20 C19 119.62(12) . . ?
C21 C20 C25 118.41(11) . . ?
C20 C21 H21 119.2 . . ?
C22 C21 C20 121.66(13) . . ?
C22 C21 H21 119.2 . . ?
C21 C22 H22 120.5 . . ?
C23 C22 C21 118.97(13) . . ?
C23 C22 H22 120.5 . . ?
C22 C23 H23 119.2 . . ?
C22 C23 C24 121.59(13) . . ?
C24 C23 H23 119.2 . . ?
C19 C24 C28 122.84(11) . . ?
C23 C24 C19 119.64(12) . . ?
C23 C24 C28 117.53(12) . . ?
C20 C25 H25 107.7 . . ?
C20 C25 C26 112.07(11) . . ?
C20 C25 C27 112.78(12) . . ?
C26 C25 H25 107.7 . . ?
C26 C25 C27 108.82(11) . . ?
C27 C25 H25 107.7 . . ?
C25 C26 H26A 109.5 . . ?
C25 C26 H26B 109.5 . . ?
C25 C26 H26C 109.5 . . ?
H26A C26 H26B 109.5 . . ?
H26A C26 H26C 109.5 . . ?
H26B C26 H26C 109.5 . . ?
C25 C27 H27A 109.5 . . ?
C25 C27 H27B 109.5 . . ?
C25 C27 H27C 109.5 . . ?
H27A C27 H27B 109.5 . . ?
H27A C27 H27C 109.5 . . ?
H27B C27 H27C 109.5 . . ?
C24 C28 H28 107.8 . . ?
C24 C28 C29 110.96(12) . . ?
C24 C28 C30 111.81(11) . . ?
C29 C28 H28 107.8 . . ?
C30 C28 H28 107.8 . . ?
C30 C28 C29 110.51(13) . . ?
C28 C29 H29A 109.5 . . ?
C28 C29 H29B 109.5 . . ?
C28 C29 H29C 109.5 . . ?
H29A C29 H29B 109.5 . . ?
H29A C29 H29C 109.5 . . ?
H29B C29 H29C 109.5 . . ?
C28 C30 H30A 109.5 . . ?
C28 C30 H30B 109.5 . . ?
C28 C30 H30C 109.5 . . ?
H30A C30 H30B 109.5 . . ?
H30A C30 H30C 109.5 . . ?
H30B C30 H30C 109.5 . . ?
C43 C42 Al1 171.80(11) . . ?
C42 C43 C46 177.07(13) . . ?
C45 C44 Al1 172.66(11) . . ?
C44 C45 C55 175.30(13) . . ?
C47 C46 C43 119.69(12) . . ?
C47 C46 C51 120.04(12) . . ?
C51 C46 C43 120.25(12) . . ?
C46 C47 C52 121.02(12) . . ?
C48 C47 C46 119.15(13) . . ?
C48 C47 C52 119.83(13) . . ?
C47 C48 H48 119.1 . . ?
C47 C48 C49 121.78(14) . . ?
C49 C48 H48 119.1 . . ?
C48 C49 C53 119.56(16) . . ?
C50 C49 C48 118.49(13) . . ?
C50 C49 C53 121.94(15) . . ?
C49 C50 H50 119.0 . . ?
C49 C50 C51 121.92(13) . . ?
C51 C50 H50 119.0 . . ?
C46 C51 C54 120.83(12) . . ?
C50 C51 C46 118.62(13) . . ?
C50 C51 C54 120.53(13) . . ?
C47 C52 H52A 109.5 . . ?
C47 C52 H52B 109.5 . . ?
C47 C52 H52C 109.5 . . ?
H52A C52 H52B 109.5 . . ?
H52A C52 H52C 109.5 . . ?
H52B C52 H52C 109.5 . . ?
C49 C53 H53A 109.5 . . ?
C49 C53 H53B 109.5 . . ?
C49 C53 H53C 109.5 . . ?
H53A C53 H53B 109.5 . . ?
H53A C53 H53C 109.5 . . ?
H53B C53 H53C 109.5 . . ?
C51 C54 H54A 109.5 . . ?
C51 C54 H54B 109.5 . . ?
C51 C54 H54C 109.5 . . ?
H54A C54 H54B 109.5 . . ?
H54A C54 H54C 109.5 . . ?
H54B C54 H54C 109.5 . . ?
C56 C55 C45 121.09(12) . . ?
C56 C55 C60 119.85(12) . . ?
C60 C55 C45 119.02(12) . . ?
C55 C56 C61 119.97(12) . . ?
C57 C56 C55 119.06(13) . . ?
C57 C56 C61 120.96(13) . . ?
C56 C57 H57 119.0 . . ?
C58 C57 C56 121.97(14) . . ?
C58 C57 H57 119.0 . . ?
C57 C58 C59 117.99(13) . . ?
C57 C58 C62 121.78(15) . . ?
C59 C58 C62 120.21(16) . . ?
C58 C59 H59 119.0 . . ?
C60 C59 C58 122.09(14) . . ?
C60 C59 H59 119.0 . . ?
C55 C60 C63 119.71(12) . . ?
C59 C60 C55 119.02(13) . . ?
C59 C60 C63 121.24(13) . . ?
C56 C61 H61A 109.5 . . ?
C56 C61 H61B 109.5 . . ?
C56 C61 H61C 109.5 . . ?
H61A C61 H61B 109.5 . . ?
H61A C61 H61C 109.5 . . ?
H61B C61 H61C 109.5 . . ?
C58 C62 H62A 109.5 . . ?
C58 C62 H62B 109.5 . . ?
C58 C62 H62C 109.5 . . ?
H62A C62 H62B 109.5 . . ?
H62A C62 H62C 109.5 . . ?
H62B C62 H62C 109.5 . . ?
C60 C63 H63A 109.5 . . ?
C60 C63 H63B 109.5 . . ?
C60 C63 H63C 109.5 . . ?
H63A C63 H63B 109.5 . . ?
H63A C63 H63C 109.5 . . ?
H63B C63 H63C 109.5 . . ?

loop_
_geom_bond_atom_site_label_1
_geom_bond_atom_site_label_2
_geom_bond_distance
_geom_bond_site_symmetry_2
_geom_bond_publ_flag
Cu1 C31 1.9125(12) . ?
Cu1 C64 1.9143(12) . ?
N3 C31 1.3586(16) . ?
N3 C32 1.4832(17) . ?
N3 C35 1.3920(17) . ?
N4 C31 1.3566(16) . ?
N4 C37 1.3954(16) . ?
N4 C39 1.4779(16) . ?
N5 C64 1.3573(16) . ?
N5 C65 1.4798(16) . ?
N5 C68 1.3940(16) . ?
N6 C64 1.3582(16) . ?
N6 C70 1.3912(16) . ?
N6 C72 1.4813(16) . ?
C32 H32 0.9800 . ?
C32 C33 1.517(2) . ?
C32 C34 1.517(2) . ?
C33 H33A 0.9600 . ?
C33 H33B 0.9600 . ?
C33 H33C 0.9600 . ?
C34 H34A 0.9600 . ?
C34 H34B 0.9600 . ?
C34 H34C 0.9600 . ?
C35 C36 1.4953(18) . ?
C35 C37 1.349(2) . ?
C36 H36A 0.9600 . ?
C36 H36B 0.9600 . ?
C36 H36C 0.9600 . ?
C37 C38 1.4904(18) . ?
C38 H38A 0.9600 . ?
C38 H38B 0.9600 . ?
C38 H38C 0.9600 . ?
C39 H39 0.9800 . ?
C39 C40 1.5224(18) . ?
C39 C41 1.5179(19) . ?
C40 H40A 0.9600 . ?
C40 H40B 0.9600 . ?
C40 H40C 0.9600 . ?
C41 H41A 0.9600 . ?
C41 H41B 0.9600 . ?
C41 H41C 0.9600 . ?
C65 H65 0.9800 . ?
C65 C66 1.520(2) . ?
C65 C67 1.5176(19) . ?
C66 H66A 0.9600 . ?
C66 H66B 0.9600 . ?
C66 H66C 0.9600 . ?
C67 H67A 0.9600 . ?
C67 H67B 0.9600 . ?
C67 H67C 0.9600 . ?
C68 C69 1.4915(17) . ?
C68 C70 1.3522(19) . ?
C69 H69A 0.9600 . ?
C69 H69B 0.9600 . ?
C69 H69C 0.9600 . ?
C70 C71 1.4907(17) . ?
C71 H71A 0.9600 . ?
C71 H71B 0.9600 . ?
C71 H71C 0.9600 . ?
C72 H72 0.9800 . ?
C72 C73 1.518(2) . ?
C72 C74 1.5182(19) . ?
C73 H73A 0.9600 . ?
C73 H73B 0.9600 . ?
C73 H73C 0.9600 . ?
C74 H74A 0.9600 . ?
C74 H74B 0.9600 . ?
C74 H74C 0.9600 . ?
Si1 N1 1.7278(10) . ?
Si1 C13 1.8900(14) . ?
Si1 C14 1.8812(14) . ?
Si1 C15 1.8860(13) . ?
Si2 N2 1.7321(10) . ?
Si2 C16 1.8980(14) . ?
Si2 C17 1.8763(14) . ?
Si2 C18 1.8836(13) . ?
Al1 N1 1.8707(10) . ?
Al1 N2 1.8691(10) . ?
Al1 C42 1.9656(13) . ?
Al1 C44 1.9693(13) . ?
N1 C1 1.4381(15) . ?
N2 C19 1.4348(15) . ?
C1 C2 1.4154(17) . ?
C1 C6 1.4151(17) . ?
C2 C3 1.3987(18) . ?
C2 C7 1.5169(18) . ?
C3 H3 0.9300 . ?
C3 C4 1.376(2) . ?
C4 H4 0.9300 . ?
C4 C5 1.383(2) . ?
C5 H5 0.9300 . ?
C5 C6 1.3936(18) . ?
C6 C10 1.5155(17) . ?
C7 H7 0.9800 . ?
C7 C8 1.5305(18) . ?
C7 C9 1.5320(19) . ?
C8 H8A 0.9600 . ?
C8 H8B 0.9600 . ?
C8 H8C 0.9600 . ?
C9 H9A 0.9600 . ?
C9 H9B 0.9600 . ?
C9 H9C 0.9600 . ?
C10 H10 0.9800 . ?
C10 C11 1.5297(18) . ?
C10 C12 1.5272(18) . ?
C11 H11A 0.9600 . ?
C11 H11B 0.9600 . ?
C11 H11C 0.9600 . ?
C12 H12A 0.9600 . ?
C12 H12B 0.9600 . ?
C12 H12C 0.9600 . ?
C13 H13A 0.9600 . ?
C13 H13B 0.9600 . ?
C13 H13C 0.9600 . ?
C14 H14A 0.9600 . ?
C14 H14B 0.9600 . ?
C14 H14C 0.9600 . ?
C15 H15A 0.9700 . ?
C15 H15B 0.9700 . ?
C15 C16 1.5397(18) . ?
C16 H16A 0.9700 . ?
C16 H16B 0.9700 . ?
C17 H17A 0.9600 . ?
C17 H17B 0.9600 . ?
C17 H17C 0.9600 . ?
C18 H18A 0.9600 . ?
C18 H18B 0.9600 . ?
C18 H18C 0.9600 . ?
C19 C20 1.4193(17) . ?
C19 C24 1.4155(18) . ?
C20 C21 1.3929(18) . ?
C20 C25 1.5177(18) . ?
C21 H21 0.9300 . ?
C21 C22 1.383(2) . ?
C22 H22 0.9300 . ?
C22 C23 1.380(2) . ?
C23 H23 0.9300 . ?
C23 C24 1.3976(19) . ?
C24 C28 1.5193(18) . ?
C25 H25 0.9800 . ?
C25 C26 1.5261(18) . ?
C25 C27 1.5271(18) . ?
C26 H26A 0.9600 . ?
C26 H26B 0.9600 . ?
C26 H26C 0.9600 . ?
C27 H27A 0.9600 . ?
C27 H27B 0.9600 . ?
C27 H27C 0.9600 . ?
C28 H28 0.9800 . ?
C28 C29 1.532(2) . ?
C28 C30 1.5319(19) . ?
C29 H29A 0.9600 . ?
C29 H29B 0.9600 . ?
C29 H29C 0.9600 . ?
C30 H30A 0.9600 . ?
C30 H30B 0.9600 . ?
C30 H30C 0.9600 . ?
C42 C43 1.2135(19) . ?
C43 C46 1.4423(17) . ?
C44 C45 1.2127(19) . ?
C45 C55 1.4412(18) . ?
C46 C47 1.4074(19) . ?
C46 C51 1.4086(19) . ?
C47 C48 1.3867(19) . ?
C47 C52 1.502(2) . ?
C48 H48 0.9300 . ?
C48 C49 1.389(2) . ?
C49 C50 1.388(2) . ?
C49 C53 1.5087(19) . ?
C50 H50 0.9300 . ?
C50 C51 1.395(2) . ?
C51 C54 1.502(2) . ?
C52 H52A 0.9600 . ?
C52 H52B 0.9600 . ?
C52 H52C 0.9600 . ?
C53 H53A 0.9600 . ?
C53 H53B 0.9600 . ?
C53 H53C 0.9600 . ?
C54 H54A 0.9600 . ?
C54 H54B 0.9600 . ?
C54 H54C 0.9600 . ?
C55 C56 1.4083(19) . ?
C55 C60 1.4086(19) . ?
C56 C57 1.393(2) . ?
C56 C61 1.503(2) . ?
C57 H57 0.9300 . ?
C57 C58 1.390(2) . ?
C58 C59 1.396(2) . ?
C58 C62 1.512(2) . ?
C59 H59 0.9300 . ?
C59 C60 1.388(2) . ?
C60 C63 1.503(2) . ?
C61 H61A 0.9600 . ?
C61 H61B 0.9600 . ?
C61 H61C 0.9600 . ?
C62 H62A 0.9600 . ?
C62 H62B 0.9600 . ?
C62 H62C 0.9600 . ?
C63 H63A 0.9600 . ?
C63 H63B 0.9600 . ?
C63 H63C 0.9600 . ?

loop_
_geom_torsion_atom_site_label_1
_geom_torsion_atom_site_label_2
_geom_torsion_atom_site_label_3
_geom_torsion_atom_site_label_4
_geom_torsion
_geom_torsion_site_symmetry_1
_geom_torsion_site_symmetry_2
_geom_torsion_site_symmetry_3
_geom_torsion_site_symmetry_4
_geom_torsion_publ_flag
N3 C35 C37 N4 -0.69(15) . . . . ?
N3 C35 C37 C38 176.64(13) . . . . ?
N5 C68 C70 N6 0.09(14) . . . . ?
N5 C68 C70 C71 -178.24(13) . . . . ?
C31 N3 C32 C33 -41.73(19) . . . . ?
C31 N3 C32 C34 84.72(16) . . . . ?
C31 N3 C35 C36 177.78(13) . . . . ?
C31 N3 C35 C37 0.37(16) . . . . ?
C31 N4 C37 C35 0.82(15) . . . . ?
C31 N4 C37 C38 -176.73(12) . . . . ?
C31 N4 C39 C40 78.34(15) . . . . ?
C31 N4 C39 C41 -47.57(17) . . . . ?
C32 N3 C31 Cu1 6.9(2) . . . . ?
C32 N3 C31 N4 -174.37(12) . . . . ?
C32 N3 C35 C36 -7.6(2) . . . . ?
C32 N3 C35 C37 175.03(12) . . . . ?
C35 N3 C31 Cu1 -178.60(10) . . . . ?
C35 N3 C31 N4 0.13(14) . . . . ?
C35 N3 C32 C33 144.37(13) . . . . ?
C35 N3 C32 C34 -89.18(16) . . . . ?
C36 C35 C37 N4 -177.88(15) . . . . ?
C36 C35 C37 C38 -0.6(3) . . . . ?
C37 N4 C31 Cu1 178.19(9) . . . . ?
C37 N4 C31 N3 -0.57(14) . . . . ?
C37 N4 C39 C40 -95.44(14) . . . . ?
C37 N4 C39 C41 138.66(13) . . . . ?
C39 N4 C31 Cu1 3.78(18) . . . . ?
C39 N4 C31 N3 -174.98(11) . . . . ?
C39 N4 C37 C35 175.36(11) . . . . ?
C39 N4 C37 C38 -2.18(19) . . . . ?
C64 N5 C65 C66 89.58(15) . . . . ?
C64 N5 C65 C67 -36.53(18) . . . . ?
C64 N5 C68 C69 -177.69(12) . . . . ?
C64 N5 C68 C70 0.98(15) . . . . ?
C64 N6 C70 C68 -1.13(15) . . . . ?
C64 N6 C70 C71 177.34(12) . . . . ?
C64 N6 C72 C73 -87.81(15) . . . . ?
C64 N6 C72 C74 38.40(17) . . . . ?
C65 N5 C64 Cu1 -8.61(19) . . . . ?
C65 N5 C64 N6 -178.53(11) . . . . ?
C65 N5 C68 C69 -0.66(19) . . . . ?
C65 N5 C68 C70 178.01(11) . . . . ?
C68 N5 C64 Cu1 168.30(9) . . . . ?
C68 N5 C64 N6 -1.61(14) . . . . ?
C68 N5 C65 C66 -87.00(14) . . . . ?
C68 N5 C65 C67 146.88(12) . . . . ?
C69 C68 C70 N6 178.64(13) . . . . ?
C69 C68 C70 C71 0.3(2) . . . . ?
C70 N6 C64 Cu1 -168.57(9) . . . . ?
C70 N6 C64 N5 1.67(14) . . . . ?
C70 N6 C72 C73 92.79(15) . . . . ?
C70 N6 C72 C74 -140.99(13) . . . . ?
C72 N6 C64 Cu1 11.97(18) . . . . ?
C72 N6 C64 N5 -177.78(11) . . . . ?
C72 N6 C70 C68 178.34(11) . . . . ?
C72 N6 C70 C71 -3.19(19) . . . . ?
Si1 N1 C1 C2 -80.68(12) . . . . ?
Si1 N1 C1 C6 98.87(11) . . . . ?
Si1 C15 C16 Si2 -78.33(12) . . . . ?
Si2 N2 C19 C20 93.87(12) . . . . ?
Si2 N2 C19 C24 -84.49(13) . . . . ?
Al1 N1 C1 C2 85.26(12) . . . . ?
Al1 N1 C1 C6 -95.18(12) . . . . ?
Al1 N2 C19 C20 -98.46(12) . . . . ?
Al1 N2 C19 C24 83.17(13) . . . . ?
N1 Si1 C15 C16 24.45(12) . . . . ?
N1 Al1 N2 Si2 -41.61(8) . . . . ?
N1 Al1 N2 C19 151.35(9) . . . . ?
N1 C1 C2 C3 176.82(11) . . . . ?
N1 C1 C2 C7 -5.03(17) . . . . ?
N1 C1 C6 C5 -177.72(11) . . . . ?
N1 C1 C6 C10 1.15(17) . . . . ?
N2 Si2 C16 C15 22.06(12) . . . . ?
N2 Al1 N1 Si1 -46.54(7) . . . . ?
N2 Al1 N1 C1 148.18(8) . . . . ?
N2 C19 C20 C21 -174.54(11) . . . . ?
N2 C19 C20 C25 5.91(17) . . . . ?
N2 C19 C24 C23 175.46(12) . . . . ?
N2 C19 C24 C28 -4.69(18) . . . . ?
C1 C2 C3 C4 1.7(2) . . . . ?
C1 C2 C7 C8 -111.91(13) . . . . ?
C1 C2 C7 C9 123.69(13) . . . . ?
C1 C6 C10 C11 133.66(12) . . . . ?
C1 C6 C10 C12 -102.79(14) . . . . ?
C2 C1 C6 C5 1.85(17) . . . . ?
C2 C1 C6 C10 -179.28(11) . . . . ?
C2 C3 C4 C5 0.4(2) . . . . ?
C3 C2 C7 C8 66.26(15) . . . . ?
C3 C2 C7 C9 -58.13(16) . . . . ?
C3 C4 C5 C6 -1.3(2) . . . . ?
C4 C5 C6 C1 0.2(2) . . . . ?
C4 C5 C6 C10 -178.71(12) . . . . ?
C5 C6 C10 C11 -47.46(16) . . . . ?
C5 C6 C10 C12 76.09(15) . . . . ?
C6 C1 C2 C3 -2.75(17) . . . . ?
C6 C1 C2 C7 175.40(11) . . . . ?
C7 C2 C3 C4 -176.55(13) . . . . ?
C13 Si1 N1 Al1 -59.32(8) . . . . ?
C13 Si1 N1 C1 106.03(10) . . . . ?
C13 Si1 C15 C16 149.32(10) . . . . ?
C14 Si1 N1 Al1 -177.92(7) . . . . ?
C14 Si1 N1 C1 -12.57(11) . . . . ?
C14 Si1 C15 C16 -98.04(11) . . . . ?
C15 Si1 N1 Al1 60.36(8) . . . . ?
C15 Si1 N1 C1 -134.29(9) . . . . ?
C16 Si2 N2 Al1 59.34(8) . . . . ?
C16 Si2 N2 C19 -133.18(9) . . . . ?
C17 Si2 N2 Al1 -179.44(7) . . . . ?
C17 Si2 N2 C19 -11.95(11) . . . . ?
C17 Si2 C16 C15 -100.76(11) . . . . ?
C18 Si2 N2 Al1 -62.39(8) . . . . ?
C18 Si2 N2 C19 105.10(9) . . . . ?
C18 Si2 C16 C15 146.31(10) . . . . ?
C19 C20 C21 C22 -2.1(2) . . . . ?
C19 C20 C25 C26 124.99(13) . . . . ?
C19 C20 C25 C27 -111.79(14) . . . . ?
C19 C24 C28 C29 -114.44(14) . . . . ?
C19 C24 C28 C30 121.68(14) . . . . ?
C20 C19 C24 C23 -2.93(18) . . . . ?
C20 C19 C24 C28 176.91(11) . . . . ?
C20 C21 C22 C23 -0.7(2) . . . . ?
C21 C20 C25 C26 -54.56(16) . . . . ?
C21 C20 C25 C27 68.65(16) . . . . ?
C21 C22 C23 C24 1.7(2) . . . . ?
C22 C23 C24 C19 0.2(2) . . . . ?
C22 C23 C24 C28 -179.70(14) . . . . ?
C23 C24 C28 C29 65.41(16) . . . . ?
C23 C24 C28 C30 -58.47(17) . . . . ?
C24 C19 C20 C21 3.87(18) . . . . ?
C24 C19 C20 C25 -175.68(11) . . . . ?
C25 C20 C21 C22 177.48(13) . . . . ?
C42 Al1 N1 Si1 -169.64(6) . . . . ?
C42 Al1 N1 C1 25.08(10) . . . . ?
C42 Al1 N2 Si2 74.63(8) . . . . ?
C42 Al1 N2 C19 -92.41(10) . . . . ?
C43 C46 C47 C48 -178.66(12) . . . . ?
C43 C46 C47 C52 0.95(19) . . . . ?
C43 C46 C51 C50 179.40(12) . . . . ?
C43 C46 C51 C54 0.98(18) . . . . ?
C44 Al1 N1 Si1 70.91(8) . . . . ?
C44 Al1 N1 C1 -94.36(9) . . . . ?
C44 Al1 N2 Si2 -165.68(6) . . . . ?
C44 Al1 N2 C19 27.28(10) . . . . ?
C45 C55 C56 C57 -176.78(12) . . . . ?
C45 C55 C56 C61 3.13(18) . . . . ?
C45 C55 C60 C59 177.84(12) . . . . ?
C45 C55 C60 C63 -0.42(18) . . . . ?
C46 C47 C48 C49 -0.1(2) . . . . ?
C47 C46 C51 C50 1.25(18) . . . . ?
C47 C46 C51 C54 -177.17(12) . . . . ?
C47 C48 C49 C50 0.0(2) . . . . ?
C47 C48 C49 C53 178.78(14) . . . . ?
C48 C49 C50 C51 0.8(2) . . . . ?
C49 C50 C51 C46 -1.4(2) . . . . ?
C49 C50 C51 C54 177.03(13) . . . . ?
C51 C46 C47 C48 -0.51(19) . . . . ?
C51 C46 C47 C52 179.10(13) . . . . ?
C52 C47 C48 C49 -179.76(14) . . . . ?
C53 C49 C50 C51 -177.95(13) . . . . ?
C55 C56 C57 C58 -0.8(2) . . . . ?
C56 C55 C60 C59 0.19(19) . . . . ?
C56 C55 C60 C63 -178.06(12) . . . . ?
C56 C57 C58 C59 -0.2(2) . . . . ?
C56 C57 C58 C62 178.34(14) . . . . ?
C57 C58 C59 C60 1.3(2) . . . . ?
C58 C59 C60 C55 -1.3(2) . . . . ?
C58 C59 C60 C63 176.97(14) . . . . ?
C60 C55 C56 C57 0.82(18) . . . . ?
C60 C55 C56 C61 -179.28(12) . . . . ?
C61 C56 C57 C58 179.27(13) . . . . ?
C62 C58 C59 C60 -177.30(15) . . . . ?
